data_1518259
loop_
_publ_author_name
'Guo, F.'
'Yin, X.'
'Pammer, F.'
'Cheng, F.'
'Fernandez, D.'
'Lalancette, R. A.'
'J\"akle, F.'

_publ_section_title
;
 Regioregular Organoborane-Functionalized Poly(3-alkynylthiophene)s
;
_journal_issue 22
_journal_name_full Macromolecules
_journal_page_first 7831
_journal_paper_doi 10.1021/ma501969q
_journal_volume 47
_journal_year 2014
_chemical_formula_moiety 'C40 H42 B Br S2'
_chemical_formula_sum 'C40 H42 B Br S2'
_chemical_formula_weight 677.58
_chemical_name_systematic
; 
 ? 
;
_space_group_IT_number 2
_symmetry_cell_setting triclinic
_symmetry_space_group_name_Hall '-P 1'
_symmetry_space_group_name_H-M 'P -1'
_atom_sites_solution_hydrogens geom
_atom_sites_solution_primary direct
_atom_sites_solution_secondary difmap
_audit_creation_method SHELXL-97
_cell_angle_alpha 101.8990(8)
_cell_angle_beta 99.735(1)
_cell_angle_gamma 99.5700(8)
_cell_formula_units_Z 2
_cell_length_a 7.6569(2)
_cell_length_b 11.8132(2)
_cell_length_c 20.0558(4)
_cell_measurement_reflns_used 9950
_cell_measurement_temperature 100(2)
_cell_measurement_theta_max 68.91
_cell_measurement_theta_min 3.91
_cell_volume 1711.09(6)
_computing_cell_refinement 'APEX 2'
_computing_data_collection 'APEX 2 (Bruker, 2006)'
_computing_data_reduction 'SAINT (Bruker, 2005)'
_computing_molecular_graphics SHELXTL
_computing_publication_material SHELXTL
_computing_structure_refinement SHELXTL
_computing_structure_solution 'SHELXTL (Sheldrick, 2008b)'
_diffrn_ambient_temperature 100(2)
_diffrn_measured_fraction_theta_full 0.929
_diffrn_measured_fraction_theta_max 0.903
_diffrn_measurement_device_type 'Bruker SMART CCD Apex-II area-detector'
_diffrn_measurement_method '\f and \w'
_diffrn_radiation_monochromator graphite
_diffrn_radiation_source 'fine-focus sealed tube'
_diffrn_radiation_type CuK\a
_diffrn_radiation_wavelength 1.54178
_diffrn_reflns_av_R_equivalents 0.017
_diffrn_reflns_av_sigmaI/netI 0.016
_diffrn_reflns_limit_h_max 9
_diffrn_reflns_limit_h_min -9
_diffrn_reflns_limit_k_max 13
_diffrn_reflns_limit_k_min -13
_diffrn_reflns_limit_l_max 24
_diffrn_reflns_limit_l_min -23
_diffrn_reflns_number 16861
_diffrn_reflns_theta_full 67.50
_diffrn_reflns_theta_max 68.91
_diffrn_reflns_theta_min 2.30
_diffrn_standards_decay_% 0
_diffrn_standards_number 0
_exptl_absorpt_coefficient_mu 2.969
_exptl_absorpt_correction_T_max 0.6813
_exptl_absorpt_correction_T_min 0.3959
_exptl_absorpt_correction_type numerical
_exptl_absorpt_process_details 'SADABS (Sheldrick, 2008a)'
_exptl_crystal_colour yellow
_exptl_crystal_density_diffrn 1.315
_exptl_crystal_density_method 'not measured'
_exptl_crystal_description block
_exptl_crystal_F_000 708
_exptl_crystal_size_max 0.38
_exptl_crystal_size_mid 0.24
_exptl_crystal_size_min 0.14
_refine_diff_density_max 0.68
_refine_diff_density_min -0.27
_refine_diff_density_rms 0.05
_refine_ls_goodness_of_fit_ref 1.05
_refine_ls_hydrogen_treatment constr
_refine_ls_matrix_type full
_refine_ls_number_parameters 405
_refine_ls_number_reflns 5757
_refine_ls_number_restraints 0
_refine_ls_restrained_S_all 1.05
_refine_ls_R_factor_all 0.026
_refine_ls_R_factor_gt 0.025
_refine_ls_shift/su_max 0.00
_refine_ls_shift/su_mean 0.00
_refine_ls_structure_factor_coef Fsqd
_refine_ls_weighting_details 'calc w=1/[\s^2^(Fo^2^)+(0.0309P)^2^+1.3515P] where P=(Fo^2^+2Fc^2^)/3'
_refine_ls_weighting_scheme calc
_refine_ls_wR_factor_gt 0.064
_refine_ls_wR_factor_ref 0.065
_reflns_number_gt 5564
_reflns_number_total 5757
_reflns_threshold_expression I>2\s(I)
_cod_data_source_file ma501969q_si_002.cif
_cod_data_source_block 112613ral_fg_3_4_0m_a
_cod_depositor_comments
;
The following automatic conversions were performed:

'_symmetry_cell_setting' value 'Triclinic' changed to 'triclinic'
according to
/home/saulius/struct/COD-crude-data--automatic-downloads/rss-feeds/ACS/lib/dictionaries/cif_core.dic
dictionary named 'cif_core.dic' version 2.4.2 from 2011-04-26.

Automatic conversion script
Id: cif_fix_values 2935 2014-11-11 08:27:57Z andrius 

 Adding full bibliography for 1518259--1518260.cif.
;
_cod_database_code 1518259

loop_
_symmetry_equiv_pos_as_xyz
'x, y, z'
'-x, -y, -z'

loop_
_atom_site_label
_atom_site_type_symbol
_atom_site_fract_x
_atom_site_fract_y
_atom_site_fract_z
_atom_site_U_iso_or_equiv
_atom_site_adp_type
_atom_site_occupancy
_atom_site_symmetry_multiplicity
_atom_site_calc_flag
_atom_site_refinement_flags
Br1 Br -0.15710(2) -0.204578(15) 0.762539(9) 0.01918(7) Uani 1 1 d .
S1 S 0.11344(5) -0.01410(3) 0.88090(2) 0.01501(10) Uani 1 1 d .
S2 S 0.36602(5) 0.02479(3) 1.10004(2) 0.01651(10) Uani 1 1 d .
B1 B 0.3350(2) 0.40338(17) 0.64920(10) 0.0154(4) Uani 1 1 d .
C1 C -0.0100(2) -0.15737(14) 0.85294(9) 0.0157(3) Uani 1 1 d .
C2 C 0.0059(2) -0.22179(14) 0.90175(9) 0.0163(3) Uani 1 1 d .
C3 C 0.1220(2) -0.15045(14) 0.96471(9) 0.0165(3) Uani 1 1 d .
H3 H 0.1490 -0.1794 1.0053 0.020 Uiso 1 1 calc R
C4 C 0.1921(2) -0.03701(14) 0.96262(8) 0.0140(3) Uani 1 1 d .
C5 C 0.3106(2) 0.05453(14) 1.01903(8) 0.0139(3) Uani 1 1 d .
C6 C 0.3935(2) 0.16965(14) 1.02118(9) 0.0143(3) Uani 1 1 d .
C7 C 0.4967(2) 0.23143(15) 1.08894(9) 0.0168(3) Uani 1 1 d .
H7 H 0.5603 0.3114 1.0998 0.020 Uiso 1 1 calc R
C8 C 0.4946(2) 0.16455(15) 1.13620(9) 0.0186(4) Uani 1 1 d .
H8 H 0.5568 0.1916 1.1836 0.022 Uiso 1 1 calc R
C9 C -0.0791(2) -0.34983(14) 0.89350(9) 0.0194(4) Uani 1 1 d .
H9A H -0.1487 -0.3834 0.8451 0.023 Uiso 1 1 calc R
H9B H -0.1648 -0.3551 0.9251 0.023 Uiso 1 1 calc R
C10 C 0.0637(2) -0.42282(14) 0.90989(9) 0.0177(3) Uani 1 1 d .
H10A H 0.1411 -0.4235 0.8750 0.021 Uiso 1 1 calc R
H10B H 0.1420 -0.3831 0.9562 0.021 Uiso 1 1 calc R
C11 C -0.0142(2) -0.55075(14) 0.91009(9) 0.0189(4) Uani 1 1 d .
H11A H 0.0818 -0.5819 0.9357 0.023 Uiso 1 1 calc R
H11B H -0.1132 -0.5509 0.9361 0.023 Uiso 1 1 calc R
C12 C -0.0874(2) -0.63438(14) 0.83831(9) 0.0172(3) Uani 1 1 d .
H12A H 0.0077 -0.6309 0.8105 0.021 Uiso 1 1 calc R
H12B H -0.1917 -0.6087 0.8139 0.021 Uiso 1 1 calc R
C13 C -0.1473(2) -0.76148(14) 0.84372(9) 0.0187(4) Uani 1 1 d .
H13A H -0.0427 -0.7863 0.8686 0.022 Uiso 1 1 calc R
H13B H -0.2419 -0.7642 0.8718 0.022 Uiso 1 1 calc R
C14 C -0.2211(3) -0.84857(16) 0.77339(10) 0.0256(4) Uani 1 1 d .
H14A H -0.3342 -0.8311 0.7510 0.038 Uiso 1 1 calc R
H14B H -0.2444 -0.9292 0.7800 0.038 Uiso 1 1 calc R
H14C H -0.1322 -0.8416 0.7438 0.038 Uiso 1 1 calc R
C15 C 0.3847(2) 0.21956(14) 0.96213(9) 0.0157(3) Uani 1 1 d .
C16 C 0.3848(2) 0.26114(14) 0.91229(9) 0.0173(3) Uani 1 1 d .
C17 C 0.3776(2) 0.29875(15) 0.84857(9) 0.0166(3) Uani 1 1 d .
C18 C 0.4505(2) 0.41527(15) 0.84733(9) 0.0175(3) Uani 1 1 d .
H18 H 0.5078 0.4719 0.8896 0.021 Uiso 1 1 calc R
C19 C 0.4391(2) 0.44775(14) 0.78434(9) 0.0168(3) Uani 1 1 d .
H19 H 0.4884 0.5271 0.7844 0.020 Uiso 1 1 calc R
C20 C 0.3565(2) 0.36668(14) 0.72045(9) 0.0159(3) Uani 1 1 d .
C21 C 0.2867(2) 0.25051(15) 0.72333(9) 0.0195(4) Uani 1 1 d .
H21 H 0.2311 0.1933 0.6811 0.023 Uiso 1 1 calc R
C22 C 0.2960(2) 0.21655(15) 0.78550(9) 0.0202(4) Uani 1 1 d .
H22 H 0.2468 0.1372 0.7854 0.024 Uiso 1 1 calc R
C23 C 0.3654(2) 0.53822(14) 0.64815(8) 0.0150(3) Uani 1 1 d .
C24 C 0.2612(2) 0.61327(15) 0.67906(8) 0.0168(3) Uani 1 1 d .
C25 C 0.2871(2) 0.73153(15) 0.67548(9) 0.0189(4) Uani 1 1 d .
H25 H 0.2134 0.7802 0.6957 0.023 Uiso 1 1 calc R
C26 C 0.4173(2) 0.78002(15) 0.64322(9) 0.0189(4) Uani 1 1 d .
C27 C 0.5227(2) 0.70650(15) 0.61354(9) 0.0181(3) Uani 1 1 d .
H27 H 0.6133 0.7383 0.5915 0.022 Uiso 1 1 calc R
C28 C 0.4989(2) 0.58782(15) 0.61532(8) 0.0157(3) Uani 1 1 d .
C29 C 0.1130(2) 0.57057(16) 0.71491(10) 0.0221(4) Uani 1 1 d .
H29A H 0.1412 0.6153 0.7637 0.033 Uiso 1 1 calc R
H29B H 0.1049 0.4862 0.7130 0.033 Uiso 1 1 calc R
H29C H -0.0030 0.5825 0.6913 0.033 Uiso 1 1 calc R
C30 C 0.4451(3) 0.90832(16) 0.64043(10) 0.0269(4) Uani 1 1 d .
H30A H 0.3964 0.9139 0.5930 0.040 Uiso 1 1 calc R
H30B H 0.5749 0.9439 0.6534 0.040 Uiso 1 1 calc R
H30C H 0.3822 0.9505 0.6730 0.040 Uiso 1 1 calc R
C31 C 0.6227(2) 0.51447(15) 0.58452(9) 0.0203(4) Uani 1 1 d .
H31A H 0.7048 0.5625 0.5636 0.030 Uiso 1 1 calc R
H31B H 0.5501 0.4458 0.5486 0.030 Uiso 1 1 calc R
H31C H 0.6937 0.4875 0.6213 0.030 Uiso 1 1 calc R
C32 C 0.2726(2) 0.30125(14) 0.57961(9) 0.0155(3) Uani 1 1 d .
C33 C 0.1052(2) 0.29146(15) 0.53383(9) 0.0181(3) Uani 1 1 d .
C34 C 0.0419(2) 0.19611(16) 0.47641(9) 0.0208(4) Uani 1 1 d .
H34 H -0.0704 0.1916 0.4463 0.025 Uiso 1 1 calc R
C35 C 0.1374(2) 0.10684(15) 0.46140(9) 0.0203(4) Uani 1 1 d .
C36 C 0.3029(2) 0.11710(15) 0.50535(9) 0.0192(4) Uani 1 1 d .
H36 H 0.3712 0.0577 0.4958 0.023 Uiso 1 1 calc R
C37 C 0.3719(2) 0.21234(14) 0.56336(9) 0.0167(3) Uani 1 1 d .
C38 C -0.0137(2) 0.37994(17) 0.54796(10) 0.0264(4) Uani 1 1 d .
H38A H -0.1194 0.3612 0.5094 0.040 Uiso 1 1 calc R
H38B H 0.0552 0.4597 0.5522 0.040 Uiso 1 1 calc R
H38C H -0.0541 0.3763 0.5914 0.040 Uiso 1 1 calc R
C39 C 0.0621(3) 0.00296(17) 0.39965(10) 0.0287(4) Uani 1 1 d .
H39A H 0.1518 -0.0467 0.3946 0.043 Uiso 1 1 calc R
H39B H 0.0341 0.0316 0.3574 0.043 Uiso 1 1 calc R
H39C H -0.0487 -0.0435 0.4068 0.043 Uiso 1 1 calc R
C40 C 0.5575(2) 0.21748(16) 0.60549(9) 0.0211(4) Uani 1 1 d .
H40A H 0.5575 0.1447 0.6217 0.032 Uiso 1 1 calc R
H40B H 0.5881 0.2856 0.6457 0.032 Uiso 1 1 calc R
H40C H 0.6473 0.2254 0.5764 0.032 Uiso 1 1 calc R

loop_
_atom_site_aniso_label
_atom_site_aniso_U_11
_atom_site_aniso_U_22
_atom_site_aniso_U_33
_atom_site_aniso_U_23
_atom_site_aniso_U_13
_atom_site_aniso_U_12
Br1 0.02069(10) 0.01770(11) 0.01594(10) -0.00025(7) -0.00073(7) 0.00514(7)
S1 0.01743(19) 0.01144(19) 0.01495(19) 0.00335(14) 0.00101(16) 0.00186(15)
S2 0.0193(2) 0.0154(2) 0.01457(19) 0.00534(15) 0.00235(16) 0.00200(16)
B1 0.0103(8) 0.0173(10) 0.0191(9) 0.0047(7) 0.0041(7) 0.0026(7)
C1 0.0146(8) 0.0132(8) 0.0166(8) 0.0003(6) 0.0004(7) 0.0026(6)
C2 0.0152(8) 0.0135(8) 0.0198(8) 0.0022(6) 0.0038(7) 0.0038(6)
C3 0.0182(8) 0.0142(8) 0.0177(8) 0.0053(6) 0.0038(7) 0.0032(6)
C4 0.0141(7) 0.0144(8) 0.0149(8) 0.0044(6) 0.0039(7) 0.0047(6)
C5 0.0140(7) 0.0146(8) 0.0146(8) 0.0043(6) 0.0051(7) 0.0046(6)
C6 0.0140(8) 0.0139(8) 0.0160(8) 0.0036(6) 0.0050(7) 0.0039(6)
C7 0.0154(8) 0.0136(8) 0.0197(8) 0.0012(6) 0.0042(7) 0.0012(6)
C8 0.0167(8) 0.0200(9) 0.0162(8) 0.0007(7) 0.0017(7) 0.0021(7)
C9 0.0189(8) 0.0128(8) 0.0237(9) 0.0027(7) 0.0022(7) 0.0002(7)
C10 0.0198(8) 0.0136(8) 0.0182(8) 0.0033(6) 0.0029(7) 0.0012(7)
C11 0.0244(9) 0.0140(8) 0.0178(8) 0.0042(7) 0.0035(7) 0.0028(7)
C12 0.0204(8) 0.0140(8) 0.0174(8) 0.0043(6) 0.0040(7) 0.0039(7)
C13 0.0227(9) 0.0150(9) 0.0177(8) 0.0041(7) 0.0025(7) 0.0033(7)
C14 0.0336(10) 0.0174(9) 0.0225(9) 0.0027(7) 0.0026(8) 0.0018(8)
C15 0.0152(8) 0.0106(8) 0.0194(8) 0.0016(6) 0.0032(7) 0.0006(6)
C16 0.0181(8) 0.0116(8) 0.0203(9) 0.0027(7) 0.0029(7) 0.0003(6)
C17 0.0167(8) 0.0166(8) 0.0181(8) 0.0064(7) 0.0054(7) 0.0037(7)
C18 0.0179(8) 0.0150(8) 0.0177(8) 0.0031(6) 0.0017(7) 0.0016(7)
C19 0.0169(8) 0.0124(8) 0.0209(9) 0.0055(6) 0.0035(7) 0.0010(6)
C20 0.0150(8) 0.0148(8) 0.0189(8) 0.0049(6) 0.0056(7) 0.0027(6)
C21 0.0226(9) 0.0144(8) 0.0188(8) 0.0017(7) 0.0041(7) -0.0006(7)
C22 0.0259(9) 0.0120(8) 0.0223(9) 0.0052(7) 0.0064(8) 0.0000(7)
C23 0.0158(8) 0.0156(8) 0.0117(8) 0.0033(6) -0.0006(7) 0.0017(6)
C24 0.0190(8) 0.0179(9) 0.0125(8) 0.0036(6) 0.0009(7) 0.0036(7)
C25 0.0223(9) 0.0170(9) 0.0158(8) 0.0020(6) -0.0004(7) 0.0065(7)
C26 0.0224(9) 0.0139(8) 0.0163(8) 0.0039(6) -0.0037(7) 0.0006(7)
C27 0.0180(8) 0.0182(9) 0.0163(8) 0.0070(7) 0.0005(7) -0.0013(7)
C28 0.0148(8) 0.0172(8) 0.0130(8) 0.0042(6) -0.0009(7) 0.0009(6)
C29 0.0237(9) 0.0227(9) 0.0238(9) 0.0071(7) 0.0099(8) 0.0082(7)
C30 0.0300(10) 0.0157(9) 0.0325(10) 0.0069(8) 0.0014(9) 0.0017(7)
C31 0.0191(8) 0.0194(9) 0.0243(9) 0.0081(7) 0.0074(7) 0.0027(7)
C32 0.0187(8) 0.0134(8) 0.0158(8) 0.0064(6) 0.0062(7) 0.0006(6)
C33 0.0172(8) 0.0186(9) 0.0190(8) 0.0074(7) 0.0050(7) 0.0007(7)
C34 0.0180(8) 0.0233(9) 0.0192(9) 0.0069(7) 0.0014(7) -0.0005(7)
C35 0.0235(9) 0.0188(9) 0.0172(8) 0.0034(7) 0.0075(7) -0.0014(7)
C36 0.0238(9) 0.0160(8) 0.0196(8) 0.0050(7) 0.0088(7) 0.0043(7)
C37 0.0198(8) 0.0153(8) 0.0173(8) 0.0080(6) 0.0067(7) 0.0025(7)
C38 0.0196(9) 0.0253(10) 0.0311(10) 0.0028(8) -0.0006(8) 0.0068(8)
C39 0.0295(10) 0.0261(10) 0.0237(10) -0.0029(8) 0.0038(8) -0.0003(8)
C40 0.0227(9) 0.0188(9) 0.0227(9) 0.0057(7) 0.0037(8) 0.0069(7)

loop_
_atom_type_symbol
_atom_type_description
_atom_type_scat_dispersion_real
_atom_type_scat_dispersion_imag
_atom_type_scat_source
C C 0.0181 0.0091 'International Tables Vol C Tables 4.2.6.8 and 6.1.1.4'
H H 0.0000 0.0000 'International Tables Vol C Tables 4.2.6.8 and 6.1.1.4'
B B 0.0090 0.0039 'International Tables Vol C Tables 4.2.6.8 and 6.1.1.4'
S S 0.3331 0.5567 'International Tables Vol C Tables 4.2.6.8 and 6.1.1.4'
Br Br -0.6763 1.2805 'International Tables Vol C Tables 4.2.6.8 and 6.1.1.4'

loop_
_geom_angle_atom_site_label_1
_geom_angle_atom_site_label_2
_geom_angle_atom_site_label_3
_geom_angle
C1 S1 C4 90.83(8)
C8 S2 C5 92.59(8)
C20 B1 C23 120.02(15)
C20 B1 C32 117.95(14)
C23 B1 C32 121.95(15)
C2 C1 S1 114.19(12)
C2 C1 Br1 127.68(13)
S1 C1 Br1 118.05(9)
C1 C2 C3 109.71(15)
C1 C2 C9 127.53(15)
C3 C2 C9 122.76(15)
C4 C3 C2 115.19(15)
C4 C3 H3 122.4
C2 C3 H3 122.4
C3 C4 C5 126.89(15)
C3 C4 S1 110.08(12)
C5 C4 S1 123.02(12)
C6 C5 C4 131.03(15)
C6 C5 S2 110.10(12)
C4 C5 S2 118.87(12)
C5 C6 C15 124.27(15)
C5 C6 C7 112.43(15)
C15 C6 C7 123.23(15)
C8 C7 C6 113.16(15)
C8 C7 H7 123.4
C6 C7 H7 123.4
C7 C8 S2 111.70(13)
C7 C8 H8 124.1
S2 C8 H8 124.1
C2 C9 C10 111.81(14)
C2 C9 H9A 109.3
C10 C9 H9A 109.3
C2 C9 H9B 109.3
C10 C9 H9B 109.3
H9A C9 H9B 107.9
C11 C10 C9 114.59(14)
C11 C10 H10A 108.6
C9 C10 H10A 108.6
C11 C10 H10B 108.6
C9 C10 H10B 108.6
H10A C10 H10B 107.6
C12 C11 C10 115.13(14)
C12 C11 H11A 108.5
C10 C11 H11A 108.5
C12 C11 H11B 108.5
C10 C11 H11B 108.5
H11A C11 H11B 107.5
C11 C12 C13 111.28(14)
C11 C12 H12A 109.4
C13 C12 H12A 109.4
C11 C12 H12B 109.4
C13 C12 H12B 109.4
H12A C12 H12B 108.0
C14 C13 C12 113.33(14)
C14 C13 H13A 108.9
C12 C13 H13A 108.9
C14 C13 H13B 108.9
C12 C13 H13B 108.9
H13A C13 H13B 107.7
C13 C14 H14A 109.5
C13 C14 H14B 109.5
H14A C14 H14B 109.5
C13 C14 H14C 109.5
H14A C14 H14C 109.5
H14B C14 H14C 109.5
C16 C15 C6 177.20(18)
C15 C16 C17 174.17(18)
C22 C17 C18 118.92(15)
C22 C17 C16 118.94(15)
C18 C17 C16 122.14(15)
C19 C18 C17 120.04(16)
C19 C18 H18 120.0
C17 C18 H18 120.0
C18 C19 C20 121.91(15)
C18 C19 H19 119.0
C20 C19 H19 119.0
C21 C20 C19 116.72(15)
C21 C20 B1 120.76(15)
C19 C20 B1 122.47(15)
C22 C21 C20 122.26(16)
C22 C21 H21 118.9
C20 C21 H21 118.9
C21 C22 C17 120.15(16)
C21 C22 H22 119.9
C17 C22 H22 119.9
C24 C23 C28 117.71(15)
C24 C23 B1 121.61(14)
C28 C23 B1 120.68(15)
C25 C24 C23 120.41(15)
C25 C24 C29 116.82(15)
C23 C24 C29 122.73(15)
C26 C25 C24 121.91(16)
C26 C25 H25 119.0
C24 C25 H25 119.0
C25 C26 C27 117.85(15)
C25 C26 C30 121.32(16)
C27 C26 C30 120.84(16)
C28 C27 C26 121.80(16)
C28 C27 H27 119.1
C26 C27 H27 119.1
C27 C28 C23 120.31(15)
C27 C28 C31 118.96(15)
C23 C28 C31 120.68(15)
C24 C29 H29A 109.5
C24 C29 H29B 109.5
H29A C29 H29B 109.5
C24 C29 H29C 109.5
H29A C29 H29C 109.5
H29B C29 H29C 109.5
C26 C30 H30A 109.5
C26 C30 H30B 109.5
H30A C30 H30B 109.5
C26 C30 H30C 109.5
H30A C30 H30C 109.5
H30B C30 H30C 109.5
C28 C31 H31A 109.5
C28 C31 H31B 109.5
H31A C31 H31B 109.5
C28 C31 H31C 109.5
H31A C31 H31C 109.5
H31B C31 H31C 109.5
C37 C32 C33 117.43(15)
C37 C32 B1 122.28(15)
C33 C32 B1 120.12(15)
C34 C33 C32 120.38(16)
C34 C33 C38 118.13(16)
C32 C33 C38 121.40(15)
C33 C34 C35 122.20(16)
C33 C34 H34 118.9
C35 C34 H34 118.9
C36 C35 C34 117.63(16)
C36 C35 C39 121.63(16)
C34 C35 C39 120.73(17)
C35 C36 C37 121.82(16)
C35 C36 H36 119.1
C37 C36 H36 119.1
C36 C37 C32 120.49(16)
C36 C37 C40 117.22(15)
C32 C37 C40 122.26(15)
C33 C38 H38A 109.5
C33 C38 H38B 109.5
H38A C38 H38B 109.5
C33 C38 H38C 109.5
H38A C38 H38C 109.5
H38B C38 H38C 109.5
C35 C39 H39A 109.5
C35 C39 H39B 109.5
H39A C39 H39B 109.5
C35 C39 H39C 109.5
H39A C39 H39C 109.5
H39B C39 H39C 109.5
C37 C40 H40A 109.5
C37 C40 H40B 109.5
H40A C40 H40B 109.5
C37 C40 H40C 109.5
H40A C40 H40C 109.5
H40B C40 H40C 109.5

loop_
_geom_bond_atom_site_label_1
_geom_bond_atom_site_label_2
_geom_bond_distance
Br1 C1 1.8844(16)
S1 C1 1.7232(17)
S1 C4 1.7392(16)
S2 C8 1.7163(17)
S2 C5 1.7307(16)
B1 C20 1.567(2)
B1 C23 1.576(2)
B1 C32 1.588(2)
C1 C2 1.360(2)
C2 C3 1.424(2)
C2 C9 1.507(2)
C3 C4 1.370(2)
C3 H3 0.9500
C4 C5 1.447(2)
C5 C6 1.391(2)
C6 C15 1.424(2)
C6 C7 1.428(2)
C7 C8 1.354(2)
C7 H7 0.9500
C8 H8 0.9500
C9 C10 1.535(2)
C9 H9A 0.9900
C9 H9B 0.9900
C10 C11 1.531(2)
C10 H10A 0.9900
C10 H10B 0.9900
C11 C12 1.523(2)
C11 H11A 0.9900
C11 H11B 0.9900
C12 C13 1.527(2)
C12 H12A 0.9900
C12 H12B 0.9900
C13 C14 1.519(2)
C13 H13A 0.9900
C13 H13B 0.9900
C14 H14A 0.9800
C14 H14B 0.9800
C14 H14C 0.9800
C15 C16 1.201(2)
C16 C17 1.432(2)
C17 C22 1.399(2)
C17 C18 1.404(2)
C18 C19 1.387(2)
C18 H18 0.9500
C19 C20 1.406(2)
C19 H19 0.9500
C20 C21 1.404(2)
C21 C22 1.381(2)
C21 H21 0.9500
C22 H22 0.9500
C23 C24 1.408(2)
C23 C28 1.418(2)
C24 C25 1.397(2)
C24 C29 1.514(2)
C25 C26 1.386(3)
C25 H25 0.9500
C26 C27 1.394(2)
C26 C30 1.509(2)
C27 C28 1.392(2)
C27 H27 0.9500
C28 C31 1.510(2)
C29 H29A 0.9800
C29 H29B 0.9800
C29 H29C 0.9800
C30 H30A 0.9800
C30 H30B 0.9800
C30 H30C 0.9800
C31 H31A 0.9800
C31 H31B 0.9800
C31 H31C 0.9800
C32 C37 1.413(2)
C32 C33 1.417(2)
C33 C34 1.387(2)
C33 C38 1.511(2)
C34 C35 1.392(3)
C34 H34 0.9500
C35 C36 1.387(3)
C35 C39 1.506(2)
C36 C37 1.398(2)
C36 H36 0.9500
C37 C40 1.510(2)
C38 H38A 0.9800
C38 H38B 0.9800
C38 H38C 0.9800
C39 H39A 0.9800
C39 H39B 0.9800
C39 H39C 0.9800
C40 H40A 0.9800
C40 H40B 0.9800
C40 H40C 0.9800

loop_
_geom_torsion_atom_site_label_1
_geom_torsion_atom_site_label_2
_geom_torsion_atom_site_label_3
_geom_torsion_atom_site_label_4
_geom_torsion
C4 S1 C1 C2 -0.42(14)
C4 S1 C1 Br1 176.64(10)
S1 C1 C2 C3 0.69(19)
Br1 C1 C2 C3 -176.03(12)
S1 C1 C2 C9 -178.04(14)
Br1 C1 C2 C9 5.2(3)
C1 C2 C3 C4 -0.7(2)
C9 C2 C3 C4 178.10(15)
C2 C3 C4 C5 178.90(15)
C2 C3 C4 S1 0.40(19)
C1 S1 C4 C3 0.00(13)
C1 S1 C4 C5 -178.57(14)
C3 C4 C5 C6 177.18(17)
S1 C4 C5 C6 -4.5(3)
C3 C4 C5 S2 -3.3(2)
S1 C4 C5 S2 175.07(9)
C8 S2 C5 C6 0.87(13)
C8 S2 C5 C4 -178.79(13)
C4 C5 C6 C15 -4.5(3)
S2 C5 C6 C15 175.92(13)
C4 C5 C6 C7 178.34(16)
S2 C5 C6 C7 -1.26(18)
C5 C6 C7 C8 1.1(2)
C15 C6 C7 C8 -176.10(15)
C6 C7 C8 S2 -0.44(19)
C5 S2 C8 C7 -0.24(14)
C1 C2 C9 C10 122.77(18)
C3 C2 C9 C10 -55.8(2)
C2 C9 C10 C11 173.84(14)
C9 C10 C11 C12 76.8(2)
C10 C11 C12 C13 175.24(14)
C11 C12 C13 C14 -179.85(15)
C5 C6 C15 C16 -105(4)
C7 C6 C15 C16 72(4)
C6 C15 C16 C17 92(4)
C15 C16 C17 C22 6.6(18)
C15 C16 C17 C18 -173.1(17)
C22 C17 C18 C19 0.8(3)
C16 C17 C18 C19 -179.51(16)
C17 C18 C19 C20 -0.4(3)
C18 C19 C20 C21 -0.3(2)
C18 C19 C20 B1 177.26(15)
C23 B1 C20 C21 163.62(15)
C32 B1 C20 C21 -13.3(2)
C23 B1 C20 C19 -13.9(2)
C32 B1 C20 C19 169.19(15)
C19 C20 C21 C22 0.7(3)
B1 C20 C21 C22 -176.98(16)
C20 C21 C22 C17 -0.3(3)
C18 C17 C22 C21 -0.5(3)
C16 C17 C22 C21 179.80(16)
C20 B1 C23 C24 -59.1(2)
C32 B1 C23 C24 117.74(18)
C20 B1 C23 C28 121.38(17)
C32 B1 C23 C28 -61.8(2)
C28 C23 C24 C25 1.6(2)
B1 C23 C24 C25 -177.99(15)
C28 C23 C24 C29 179.24(15)
B1 C23 C24 C29 -0.3(2)
C23 C24 C25 C26 -1.5(2)
C29 C24 C25 C26 -179.26(15)
C24 C25 C26 C27 0.4(2)
C24 C25 C26 C30 -179.33(16)
C25 C26 C27 C28 0.5(2)
C30 C26 C27 C28 -179.79(16)
C26 C27 C28 C23 -0.3(2)
C26 C27 C28 C31 -177.70(15)
C24 C23 C28 C27 -0.7(2)
B1 C23 C28 C27 178.85(15)
C24 C23 C28 C31 176.63(15)
B1 C23 C28 C31 -3.8(2)
C20 B1 C32 C37 -58.7(2)
C23 B1 C32 C37 124.41(17)
C20 B1 C32 C33 116.33(17)
C23 B1 C32 C33 -60.5(2)
C37 C32 C33 C34 1.4(2)
B1 C32 C33 C34 -173.90(16)
C37 C32 C33 C38 178.03(16)
B1 C32 C33 C38 2.7(2)
C32 C33 C34 C35 0.3(3)
C38 C33 C34 C35 -176.47(16)
C33 C34 C35 C36 -1.4(3)
C33 C34 C35 C39 178.36(16)
C34 C35 C36 C37 0.8(3)
C39 C35 C36 C37 -178.92(16)
C35 C36 C37 C32 0.9(3)
C35 C36 C37 C40 -177.06(15)
C33 C32 C37 C36 -1.9(2)
B1 C32 C37 C36 173.25(15)
C33 C32 C37 C40 175.87(15)
B1 C32 C37 C40 -8.9(2)
